data_4030646
loop_
_publ_author_name
'Laligant, Y.'
'Laligant, A.'

_publ_section_title
;
 Chloro complexe of palladium with 1,4-diazabicyclo [2.2.2] octane :
 crystal structure of (C6N2H14)[PdCl4]
;
_journal_name_full 'European Journal of Solid State and Inorganic Chemistry'
_journal_page_first 401
_journal_page_last 408
_journal_volume 31
_journal_year 1994
_chemical_formula_sum 'C6 H14 Cl4 N2 Pd'
_chemical_formula_weight 362.39
_space_group_IT_number 2
_symmetry_cell_setting triclinic
_symmetry_Int_Tables_number 2
_symmetry_space_group_name_Hall '-P 1'
_symmetry_space_group_name_H-M 'P -1'
_cell_angle_alpha 78.38(2)
_cell_angle_beta 83.09(2)
_cell_angle_gamma 71.79(2)
_cell_formula_units_Z 2
_cell_length_a 6.726(2)
_cell_length_b 6.915(2)
_cell_length_c 13.494(4)
_cell_volume 582.8(3)
_diffrn_ambient_temperature 293
_diffrn_radiation_probe x-ray
_diffrn_radiation_type MoK\a
_diffrn_radiation_wavelength 0.71069
_exptl_absorpt_coefficient_mu 2.467
_exptl_crystal_density_diffrn 2.065
_exptl_crystal_F_000 356
_refine_ls_number_parameters 178
_refine_ls_number_reflns 2536
_refine_ls_R_factor_gt 0.022
_refine_ls_wR_factor_gt 0.024
_cod_data_source_file EJSSIC-1994-31--401-408.cif
_cod_data_source_block C6N2H14PdCl4
_cod_original_cell_volume 582.9(3)
_cod_database_code 4030646

loop_
_symmetry_equiv_pos_site_id
_symmetry_equiv_pos_as_xyz
1 x,y,z
2 -x,-y,-z

loop_
_atom_site_aniso_label
_atom_site_aniso_U_11
_atom_site_aniso_U_22
_atom_site_aniso_U_33
_atom_site_aniso_U_23
_atom_site_aniso_U_13
_atom_site_aniso_U_12
N1 0.0301(10) 0.0394(12) 0.0266(10) -0.0027(9) -0.0122(8) -0.0058(9)
N2 0.0271(10) 0.0348(11) 0.0336(11) 0.0021(9) -0.0134(8) -0.0059(8)
C1 0.0319(12) 0.0508(16) 0.0318(13) -0.0095(12) -0.0038(10) -0.0175(11)
C2 0.0220(10) 0.0361(14) 0.0518(16) -0.0047(12) 0.0003(10) -0.0056(10)
C3 0.0354(13) 0.0422(15) 0.0340(13) -0.0136(11) -0.0121(10) -0.0043(11)
C4 0.0370(13) 0.0420(15) 0.0323(13) -0.0082(11) 0.0049(10) -0.0159(11)
C5 0.0373(14) 0.0309(13) 0.0404(14) -0.0084(11) -0.0123(11) 0.0019(11)
C6 0.0399(14) 0.0367(14) 0.0409(15) 0.0015(12) -0.0046(11) -0.0171(11)
Pd2 0.0249(1) 0.0218(1) 0.0238(1) -0.0028(1) -0.0057(1) -0.0030(1)
Cl3 0.0355(3) 0.0325(3) 0.0449(3) -0.0078(3) 0.0049(2) -0.0107(2)
Cl4 0.0352(3) 0.0271(3) 0.0326(3) -0.0079(2) -0.0014(2) -0.0047(2)
Pd1 0.0292(1) 0.0236(1) 0.0242(1) 0.0001(1) -0.0097(1) -0.0067(1)
Cl1 0.0388(3) 0.0635(5) 0.0418(4) -0.0215(3) -0.0186(3) 0.0103(3)
Cl2 0.0441(3) 0.0451(4) 0.0313(3) -0.0098(3) -0.0155(3) -0.0039(3)

loop_
_atom_site_label
_atom_site_type_symbol
_atom_site_thermal_displace_type
_atom_site_fract_x
_atom_site_fract_y
_atom_site_fract_z
_atom_site_occupancy
_atom_site_U_iso_or_equiv
N1 N Uani 0.5759(3) 0.6783(4) 0.1815(2) 1.000 0.0326(6)
N2 N Uani -0.1910(3) 0.5101(3) 0.3230(2) 1.000 0.0328(6)
C1 C Uani 0.5055(4) 0.5029(5) 0.2417(2) 1.000 0.0364(8)
C2 C Uani -0.0599(4) 0.5291(5) 0.2263(2) 1.000 0.0380(8)
C3 C Uani -0.3220(4) 0.7195(4) 0.3420(2) 1.000 0.0370(8)
C4 C Uani 0.7961(4) 0.5958(5) 0.1387(2) 1.000 0.0365(8)
C5 C Uani 0.5648(5) 0.8331(4) 0.2467(2) 1.000 0.0378(8)
C6 C Uani -0.3286(5) 0.3800(5) 0.3177(2) 1.000 0.0388(8)
Pd2 Pd Uani 0.00000 0.00000 0.50000 1.000 0.0242(1)
Cl3 Cl Uani 0.24120(10) -0.85080(10) 0.40660(10) 1.000 0.0380(2)
Cl4 Cl Uani -0.15790(10) 0.30550(10) 0.55930 1.000 0.0324(2)
Pd1 Pd Uani 0.00000 0.00000 0.00000 1.000 0.0259(1)
Cl1 Cl Uani -0.33600(10) 0.21680(10) 0.01770(10) 1.000 0.0508(2)
Cl2 Cl Uani 0.05930(10) 0.01870(10) 0.16130 1.000 0.0408(2)
H1 H Uiso -0.500(5) 0.264(5) -0.135(2) 1.000 0.042(9)
H2 H Uiso -0.111(5) 0.454(5) 0.372(2) 1.000 0.036(8)
H3 H Uiso -0.495(5) 0.585(5) 0.804(2) 1.000 0.044(9)
H4 H Uiso -0.361(5) 0.430(5) 0.722(2) 1.000 0.046(9)
H5 H Uiso 0.015(5) -0.357(5) 0.226(2) 1.000 0.042(9)
H6 H Uiso 0.030(6) -0.596(6) 0.220(3) 1.000 0.048(9)
H7 H Uiso 0.239(6) 0.215(5) 0.637(3) 1.000 0.055(10)
H8 H Uiso 0.417(5) 0.300(5) 0.597(3) 1.000 0.048(9)
H9 H Uiso 0.162(6) 0.295(6) -0.093(3) 1.000 0.061(10)
H10 H Uiso 0.209(5) 0.514(5) -0.102(2) 1.000 0.042(9)
H11 H Uiso -0.377(5) -0.067(5) 0.211(3) 1.000 0.047(9)
H12 H Uiso 0.422(5) -0.102(5) 0.264(2) 1.000 0.039(8)
H13 H Uiso -0.398(5) 0.359(5) 0.380(2) 1.000 0.039(8)
H14 H Uiso -0.236(6) 0.253(6) 0.295(3) 1.000 0.056(10)

loop_
_atom_type_symbol
_atom_type_description
_atom_type_scat_dispersion_real
_atom_type_scat_dispersion_imag
_atom_type_scat_source
C C 0.0033 0.0016 ' International Tables Vol C Tables 4.2.6.8 and 6.1.1.4'
H H 0.0000 0.0000 ' International Tables Vol C Tables 4.2.6.8 and 6.1.1.4'
Cl Cl 0.1484 0.1585 ' International Tables Vol C Tables 4.2.6.8 and 6.1.1.4'
N N 0.0061 0.0033 ' International Tables Vol C Tables 4.2.6.8 and 6.1.1.4'
Pd Pd -0.9988 1.0072 ' International Tables Vol C Tables 4.2.6.8 and 6.1.1.4'

loop_
_geom_angle_atom_site_label_1
_geom_angle_atom_site_label_2
_geom_angle_atom_site_label_3
_geom_angle
_geom_angle_site_symmetry_1
_geom_angle_site_symmetry_3
_geom_angle_publ_flag
Cl3 Pd2 Cl4 88.66(3) 2_546 2_556 yes
Cl4 Pd2 Cl4 180.00 . 2_556 yes
Cl3 Pd2 Cl4 88.66(3) 1_565 . yes
Cl3 Pd2 Cl4 91.34(3) 2_546 . yes
Cl3 Pd2 Cl3 180.00 1_565 2_546 yes
Cl3 Pd2 Cl4 91.34(3) 1_565 2_556 yes
Cl1 Pd1 Cl2 90.10(4) . . yes
Cl1 Pd1 Cl2 89.90(4) . 2_555 yes
Cl1 Pd1 Cl2 89.90(4) 2_555 . yes
Cl1 Pd1 Cl1 180.00 . 2_555 yes
Cl1 Pd1 Cl2 90.10(4) 2_555 2_555 yes
Cl2 Pd1 Cl2 180.00 . 2_555 yes
C1 N1 C5 110.3(2) . . yes
C1 N1 C4 109.0(2) . . yes
C4 N1 C5 110.5(2) . . yes
C2 N2 C3 110.1(2) . . yes
C2 N2 C6 109.8(2) . . yes
C3 N2 C6 110.0(2) . . yes
C4 N1 H1 109(2) . 2_565 no
C5 N1 H1 108(2) . 2_565 no
C1 N1 H1 110(2) . 2_565 no
C3 N2 H2 108(2) . . no
C6 N2 H2 110(2) . . no
C2 N2 H2 109(2) . . no
N1 C1 C6 107.8(2) . 1_655 yes
N2 C2 C4 108.2(2) . 1_455 yes
N2 C3 C5 107.9(2) . 1_455 yes
N1 C4 C2 107.6(2) . 1_655 yes
N1 C5 C3 108.3(2) . 1_655 yes
N2 C6 C1 108.0(2) . 1_455 yes
C6 C1 H3 110(2) 1_655 2_566 no
H3 C1 H4 113(3) 2_566 2_566 no
N1 C1 H4 105.9(18) . 2_566 no
C6 C1 H4 111.9(16) 1_655 2_566 no
N1 C1 H3 108.8(18) . 2_566 no
N2 C2 H5 108.6(15) . 1_565 no
H5 C2 H6 114(3) 1_565 1_565 no
N2 C2 H6 109(3) . 1_565 no
C4 C2 H5 109.7(16) 1_455 1_565 no
C4 C2 H6 108(3) 1_455 1_565 no
C5 C3 H7 115(2) 1_455 2_566 no
C5 C3 H8 114(2) 1_455 2_566 no
H7 C3 H8 103(3) 2_566 2_566 no
N2 C3 H8 108(2) . 2_566 no
N2 C3 H7 110(2) . 2_566 no
H9 C4 H10 111(3) 2_665 2_665 no
N1 C4 H10 105(2) . 2_665 no
C2 C4 H9 106(2) 1_655 2_665 no
N1 C4 H9 110(2) . 2_665 no
C2 C4 H10 117.0(19) 1_655 2_665 no
N1 C5 H12 109(2) . 1_565 no
N1 C5 H11 110(2) . 1_665 no
C3 C5 H12 109.9(16) 1_655 1_565 no
H11 C5 H12 108(3) 1_665 1_565 no
C3 C5 H11 112(2) 1_655 1_665 no
H13 C6 H14 115(3) . . no
C1 C6 H13 107(2) 1_455 . no
C1 C6 H14 112(2) 1_455 . no
N2 C6 H13 109(2) . . no
N2 C6 H14 106(2) . . no

loop_
_geom_bond_atom_site_label_1
_geom_bond_atom_site_label_2
_geom_bond_distance
_geom_bond_site_symmetry_2
_geom_bond_publ_flag
Pd2 Cl3 2.3055(12) 2_546 yes
Pd2 Cl4 2.3033(9) . yes
Pd2 Cl3 2.3055(12) 1_565 yes
Pd2 Cl4 2.3033(9) 2_556 yes
Pd1 Cl2 2.2952(7) 2_555 yes
Pd1 Cl1 2.3041(10) . yes
Pd1 Cl2 2.2952(7) . yes
Pd1 Cl1 2.3041(10) 2_555 yes
N1 C4 1.501(4) . yes
N1 C5 1.496(4) . yes
N1 C1 1.492(4) . yes
N2 C2 1.491(4) . yes
N2 C3 1.496(3) . yes
N2 C6 1.494(4) . yes
N1 H1 0.81(3) 2_565 no
N2 H2 0.85(3) . no
C1 C6 1.533(4) 1_655 no
C2 C4 1.525(4) 1_455 no
C3 C5 1.518(4) 1_455 no
C1 H3 0.97(3) 2_566 no
C1 H4 1.05(3) 2_566 no
C2 H5 1.06(3) 1_565 no
C2 H6 0.90(4) 1_565 no
C3 H8 0.99(4) 2_566 no
C3 H7 0.92(4) 2_566 no
C4 H10 1.00(3) 2_665 no
C4 H9 0.97(4) 2_665 no
C5 H12 0.95(3) 1_565 no
C5 H11 0.92(4) 1_665 no
C6 H13 0.92(3) . no
C6 H14 0.99(4) . no

loop_
_geom_hbond_atom_site_label_D
_geom_hbond_atom_site_label_H
_geom_hbond_atom_site_label_A
_geom_hbond_distance_DH
_geom_hbond_distance_HA
_geom_hbond_distance_DA
_geom_hbond_angle_DHA
_geom_hbond_site_symmetry_A
_geom_hbond_publ_flag
N1_l H1 Cl1 0.81(3) 2.37(3) 3.144(3) 159(3) . yes
N2 H2 Cl3 0.85(3) 2.65(3) 3.328(3) 137(3) 1_565 yes
N2 H2 Cl4 0.85(3) 2.55(3) 3.221(3) 136(3) . yes
C1_m H4 Cl4 1.05(3) 2.60(3) 3.524(3) 148(2) . yes
C2_h H5 Cl2 1.06(3) 2.67(3) 3.634(3) 152(2) . yes
C3_m H7 Cl4 0.92(4) 2.83(4) 3.580(3) 140(3) . yes
C4_n H10 Cl1 1.00(3) 2.75(3) 3.722(3) 165(3) 2_565 yes
C5_h H12 Cl2 0.95(3) 2.77(3) 3.486(4) 134(2) . yes
C5_h H12 Cl3 0.95(3) 2.77(3) 3.459(3) 131(2) 1_565 yes

loop_
_geom_torsion_atom_site_label_1
_geom_torsion_atom_site_label_2
_geom_torsion_atom_site_label_3
_geom_torsion_atom_site_label_4
_geom_torsion
_geom_torsion_site_symmetry_3
_geom_torsion_site_symmetry_4
_geom_torsion_publ_flag
C4 N1 C1 C6 52.2(3) . 1_655 no
C5 N1 C1 C6 -69.3(3) . 1_655 no
C1 N1 C4 C2 -71.5(3) . 1_655 no
C5 N1 C4 C2 49.9(3) . 1_655 no
C1 N1 C5 C3 50.9(3) . 1_655 no
C4 N1 C5 C3 -69.7(3) . 1_655 no
C3 N2 C2 C4 -70.7(3) . 1_455 no
C6 N2 C2 C4 50.6(3) . 1_455 no
C2 N2 C3 C5 50.9(3) . 1_455 no
C6 N2 C3 C5 -70.2(3) . 1_455 no
C2 N2 C6 C1 -69.7(3) . 1_455 no
C3 N2 C6 C1 51.6(3) . 1_455 no
N1 C1 C6 N2 15.1(3) 1_655 1_655 no
N2 C2 C4 N1 16.8(3) 1_455 1_455 no
N2 C3 C5 N1 15.9(3) 1_455 1_455 no
